data_4314848
loop_
_publ_author_name
'Taichi Abe'
'Takayoshi Suzuki'
'Kazuteru Shinozaki'

_publ_section_title
;
 Luminescence Change by the Solvent of Crystallization, Solvent
 Reorganization, and Vapochromism of Neutral Dicyanoruthenium(II) Complex
 in the Solid State
;
_journal_name_full 'Inorganic Chemistry'
_journal_page_first 1794
_journal_page_last 1800
_journal_paper_doi 10.1021/ic9021596
_journal_volume 49
_journal_year 2010
_chemical_formula_moiety 'C38 H48 N6 Ru, 3(C3 H6 O)'
_chemical_formula_sum 'C47 H66 N6 O3 Ru'
_chemical_formula_weight 864.13
_space_group_IT_number 19
_symmetry_cell_setting orthorhombic
_symmetry_space_group_name_Hall 'P 2ac 2ab'
_symmetry_space_group_name_H-M 'P 21 21 21'
_atom_sites_solution_hydrogens geom
_atom_sites_solution_primary direct
_atom_sites_solution_secondary difmap
_audit_creation_method SHELXL-97
_cell_angle_alpha 90.00
_cell_angle_beta 90.00
_cell_angle_gamma 90.00
_cell_formula_units_Z 4
_cell_length_a 18.5622(5)
_cell_length_b 15.5319(5)
_cell_length_c 18.0697(6)
_cell_measurement_reflns_used 71159
_cell_measurement_temperature 193(2)
_cell_measurement_theta_max 27.5
_cell_measurement_theta_min 3.1
_cell_volume 5209.6(3)
_computing_cell_refinement PROCESS-AUTO
_computing_data_collection PROCESS-AUTO
_computing_data_reduction 'CrystalStructure 3.8'
_computing_molecular_graphics 'ORTEP3 for win'
_computing_publication_material 'CrystalStructure 3.8'
_computing_structure_refinement SHELXL-97
_computing_structure_solution SIR2004
_diffrn_ambient_temperature 193(2)
_diffrn_detector_area_resol_mean 10.00
_diffrn_measured_fraction_theta_full 0.996
_diffrn_measured_fraction_theta_max 0.996
_diffrn_measurement_device_type 'Rigaku RAXIS-RAPID'
_diffrn_measurement_method \w
_diffrn_radiation_monochromator graphite
_diffrn_radiation_source 'fine-focus sealed tube'
_diffrn_radiation_type 'Mo K\a'
_diffrn_radiation_wavelength 0.71075
_diffrn_reflns_av_R_equivalents 0.0473
_diffrn_reflns_av_sigmaI/netI 0.0279
_diffrn_reflns_limit_h_max 23
_diffrn_reflns_limit_h_min -24
_diffrn_reflns_limit_k_max 20
_diffrn_reflns_limit_k_min -20
_diffrn_reflns_limit_l_max 23
_diffrn_reflns_limit_l_min -23
_diffrn_reflns_number 80170
_diffrn_reflns_theta_full 27.48
_diffrn_reflns_theta_max 27.48
_diffrn_reflns_theta_min 3.06
_exptl_absorpt_coefficient_mu 0.346
_exptl_absorpt_correction_T_max 0.9340
_exptl_absorpt_correction_T_min 0.9033
_exptl_absorpt_correction_type numerical
_exptl_absorpt_process_details integration
_exptl_crystal_colour red
_exptl_crystal_density_diffrn 1.102
_exptl_crystal_density_method 'not measured'
_exptl_crystal_description prism
_exptl_crystal_F_000 1832
_exptl_crystal_size_max 0.30
_exptl_crystal_size_mid 0.25
_exptl_crystal_size_min 0.20
_refine_diff_density_max 0.492
_refine_diff_density_min -0.793
_refine_diff_density_rms 0.067
_refine_ls_abs_structure_details 'Flack H D (1983), Acta Cryst. A39, 876-881'
_refine_ls_abs_structure_Flack 0.53(3)
_refine_ls_extinction_method none
_refine_ls_goodness_of_fit_ref 1.151
_refine_ls_hydrogen_treatment constr
_refine_ls_matrix_type full
_refine_ls_number_parameters 551
_refine_ls_number_reflns 11904
_refine_ls_number_restraints 0
_refine_ls_restrained_S_all 1.151
_refine_ls_R_factor_all 0.0509
_refine_ls_R_factor_gt 0.0462
_refine_ls_shift/su_max 0.001
_refine_ls_shift/su_mean 0.000
_refine_ls_structure_factor_coef Fsqd
_refine_ls_weighting_details 'calc w=1/[\s^2^(Fo^2^)+(0.0467P)^2^+5.3860P] where P=(Fo^2^+2Fc^2^)/3'
_refine_ls_weighting_scheme calc
_refine_ls_wR_factor_gt 0.1167
_refine_ls_wR_factor_ref 0.1190
_reflns_number_gt 11036
_reflns_number_total 11904
_reflns_threshold_expression 'I > 2\s(I)'
_cod_data_source_file ic9021596_si_001.cif
_cod_data_source_block dbbCNred
_cod_depositor_comments
;
The following automatic conversions were performed:

data name '_atom_site_symetry_multiplicity' was replaced with
'_atom_site_symmetry_multiplicity' as specified in the replacement
file 'data/replacement-values/replacement_tags.lst'.

Automatic conversion script
Id: cif_correct_tags 9268 2022-04-12 08:56:07Z antanas 
;
_cod_database_code 4314848

loop_
_symmetry_equiv_pos_as_xyz
'x, y, z'
'x+1/2, -y+1/2, -z'
'-x, y+1/2, -z+1/2'
'-x+1/2, -y, z+1/2'

loop_
_atom_site_label
_atom_site_type_symbol
_atom_site_fract_x
_atom_site_fract_y
_atom_site_fract_z
_atom_site_U_iso_or_equiv
_atom_site_adp_type
_atom_site_occupancy
_atom_site_symmetry_multiplicity
_atom_site_calc_flag
_atom_site_refinement_flags
_atom_site_disorder_assembly
_atom_site_disorder_group
Ru1 Ru 0.209843(13) 0.122989(18) 0.025081(15) 0.02987(7) Uani 1 1 d . . .
O1 O -0.1324(5) 0.0071(5) -0.1762(5) 0.179(4) Uani 1 1 d . . .
O2 O 0.0942(4) -0.1358(5) 0.2269(4) 0.162(3) Uani 1 1 d . . .
O3 O 0.0993(9) 0.5866(12) 0.0854(11) 0.189(8) Uani 0.50 1 d P . .
O4 O 0.0884(14) 0.3050(16) 0.4323(14) 0.219(9) Uani 0.50 1 d P . .
N1 N 0.35726(16) 0.2044(2) -0.0269(2) 0.0479(8) Uani 1 1 d . . .
N2 N 0.1801(2) 0.0214(3) -0.1235(2) 0.0507(9) Uani 1 1 d . . .
N3 N 0.15101(15) 0.22536(19) -0.01393(16) 0.0315(6) Uani 1 1 d . . .
N4 N 0.10514(15) 0.09267(19) 0.06117(17) 0.0315(6) Uani 1 1 d . . .
N5 N 0.23196(16) 0.1721(2) 0.13066(17) 0.0340(7) Uani 1 1 d . . .
N6 N 0.25954(15) 0.0208(2) 0.07591(16) 0.0310(6) Uani 1 1 d . . .
C1 C 0.30430(18) 0.1704(2) -0.0099(2) 0.0354(8) Uani 1 1 d . . .
C2 C 0.19207(19) 0.0611(2) -0.0705(2) 0.0368(8) Uani 1 1 d . . .
C3 C 0.17729(19) 0.2896(3) -0.0560(2) 0.0383(8) Uani 1 1 d . . .
H3 H 0.2274 0.2901 -0.0669 0.046 Uiso 1 1 calc R . .
C4 C 0.1347(2) 0.3549(3) -0.0840(2) 0.0402(9) Uani 1 1 d . . .
H4 H 0.1559 0.3991 -0.1133 0.048 Uiso 1 1 calc R . .
C5 C 0.06117(19) 0.3564(2) -0.0698(2) 0.0369(8) Uani 1 1 d . . .
C6 C 0.03387(17) 0.2901(2) -0.0263(2) 0.0354(7) Uani 1 1 d . . .
H6 H -0.0161 0.2886 -0.0149 0.042 Uiso 1 1 calc R . .
C7 C 0.07904(18) 0.2260(2) 0.00082(19) 0.0301(7) Uani 1 1 d . . .
C8 C 0.05374(18) 0.1528(2) 0.04523(19) 0.0309(7) Uani 1 1 d . . .
C9 C -0.01692(19) 0.1449(2) 0.0710(2) 0.0363(8) Uani 1 1 d . . .
H9 H -0.0514 0.1882 0.0599 0.044 Uiso 1 1 calc R . .
C10 C -0.0370(2) 0.0727(3) 0.1134(2) 0.0389(8) Uani 1 1 d . . .
C11 C 0.0159(2) 0.0118(3) 0.1263(2) 0.0424(9) Uani 1 1 d . . .
H11 H 0.0046 -0.0388 0.1534 0.051 Uiso 1 1 calc R . .
C12 C 0.0856(2) 0.0240(3) 0.1000(2) 0.0402(9) Uani 1 1 d . . .
H12 H 0.1209 -0.0187 0.1103 0.048 Uiso 1 1 calc R . .
C13 C 0.2213(2) 0.2533(3) 0.1533(2) 0.0429(9) Uani 1 1 d . . .
H13 H 0.1984 0.2925 0.1205 0.051 Uiso 1 1 calc R . .
C14 C 0.2425(3) 0.2827(3) 0.2228(2) 0.0471(10) Uani 1 1 d . . .
H14 H 0.2334 0.3407 0.2367 0.056 Uiso 1 1 calc R . .
C15 C 0.2766(2) 0.2281(2) 0.2716(2) 0.0388(8) Uani 1 1 d . . .
C16 C 0.2850(2) 0.1425(2) 0.24895(19) 0.0360(7) Uani 1 1 d . . .
H16 H 0.3052 0.1015 0.2820 0.043 Uiso 1 1 calc R . .
C17 C 0.26399(17) 0.1169(3) 0.17844(19) 0.0327(7) Uani 1 1 d . . .
C18 C 0.27662(17) 0.0295(2) 0.14926(19) 0.0303(7) Uani 1 1 d . . .
C19 C 0.30531(19) -0.0375(2) 0.1902(2) 0.0357(8) Uani 1 1 d . . .
H19 H 0.3151 -0.0293 0.2413 0.043 Uiso 1 1 calc R . .
C20 C 0.32006(19) -0.1166(3) 0.1577(2) 0.0380(8) Uani 1 1 d . . .
C21 C 0.30438(19) -0.1233(3) 0.0821(2) 0.0417(8) Uani 1 1 d . . .
H21 H 0.3144 -0.1754 0.0567 0.050 Uiso 1 1 calc R . .
C22 C 0.2747(2) -0.0554(2) 0.0446(2) 0.0386(8) Uani 1 1 d . . .
H22 H 0.2643 -0.0626 -0.0065 0.046 Uiso 1 1 calc R . .
C23 C 0.0109(2) 0.4241(3) -0.1030(3) 0.0505(11) Uani 1 1 d . . .
C24 C -0.0405(3) 0.3808(4) -0.1567(3) 0.0685(14) Uani 1 1 d . . .
H24A H -0.0704 0.3391 -0.1300 0.082 Uiso 1 1 calc R . .
H24B H -0.0129 0.3510 -0.1952 0.082 Uiso 1 1 calc R . .
H24C H -0.0715 0.4243 -0.1797 0.082 Uiso 1 1 calc R . .
C25 C 0.0532(3) 0.4934(4) -0.1441(5) 0.106(3) Uani 1 1 d . . .
H25A H 0.0813 0.4667 -0.1839 0.127 Uiso 1 1 calc R . .
H25B H 0.0858 0.5226 -0.1096 0.127 Uiso 1 1 calc R . .
H25C H 0.0197 0.5354 -0.1653 0.127 Uiso 1 1 calc R . .
C26 C -0.0326(3) 0.4669(3) -0.0424(3) 0.0616(14) Uani 1 1 d . . .
H26A H -0.0581 0.4229 -0.0138 0.074 Uiso 1 1 calc R . .
H26B H -0.0675 0.5065 -0.0646 0.074 Uiso 1 1 calc R . .
H26C H -0.0002 0.4990 -0.0096 0.074 Uiso 1 1 calc R . .
C27 C -0.1147(2) 0.0636(3) 0.1403(3) 0.0476(10) Uani 1 1 d . . .
C28 C -0.1634(2) 0.0468(4) 0.0750(3) 0.0629(14) Uani 1 1 d . . .
H28A H -0.2134 0.0419 0.0921 0.076 Uiso 1 1 calc R . .
H28B H -0.1490 -0.0069 0.0508 0.076 Uiso 1 1 calc R . .
H28C H -0.1595 0.0945 0.0398 0.076 Uiso 1 1 calc R . .
C29 C -0.1387(3) 0.1466(3) 0.1781(3) 0.0636(14) Uani 1 1 d . . .
H29A H -0.1879 0.1396 0.1970 0.076 Uiso 1 1 calc R . .
H29B H -0.1376 0.1940 0.1423 0.076 Uiso 1 1 calc R . .
H29C H -0.1061 0.1596 0.2192 0.076 Uiso 1 1 calc R . .
C30 C -0.1228(3) -0.0109(3) 0.1958(3) 0.0630(14) Uani 1 1 d . . .
H30A H -0.1736 -0.0168 0.2099 0.076 Uiso 1 1 calc R . .
H30B H -0.0938 0.0010 0.2399 0.076 Uiso 1 1 calc R . .
H30C H -0.1063 -0.0646 0.1728 0.076 Uiso 1 1 calc R . .
C31 C 0.3069(3) 0.2573(3) 0.3465(2) 0.0475(10) Uani 1 1 d . . .
C32 C 0.2875(4) 0.3513(3) 0.3628(3) 0.0660(13) Uani 1 1 d . . .
H32A H 0.3044 0.3879 0.3222 0.079 Uiso 1 1 calc R . .
H32B H 0.3106 0.3693 0.4091 0.079 Uiso 1 1 calc R . .
H32C H 0.2351 0.3567 0.3677 0.079 Uiso 1 1 calc R . .
C33 C 0.2780(4) 0.2018(3) 0.4078(3) 0.0783(18) Uani 1 1 d . . .
H33A H 0.2932 0.1421 0.4000 0.094 Uiso 1 1 calc R . .
H33B H 0.2253 0.2048 0.4081 0.094 Uiso 1 1 calc R . .
H33C H 0.2967 0.2223 0.4554 0.094 Uiso 1 1 calc R . .
C34 C 0.3897(3) 0.2517(5) 0.3423(3) 0.0775(18) Uani 1 1 d . . .
H34A H 0.4072 0.2887 0.3023 0.093 Uiso 1 1 calc R . .
H34B H 0.4040 0.1920 0.3326 0.093 Uiso 1 1 calc R . .
H34C H 0.4105 0.2707 0.3894 0.093 Uiso 1 1 calc R . .
C35 C 0.3490(3) -0.1918(3) 0.2026(3) 0.0500(11) Uani 1 1 d . . .
C36 C 0.2876(3) -0.2233(3) 0.2521(3) 0.0691(14) Uani 1 1 d . . .
H36A H 0.3025 -0.2760 0.2777 0.083 Uiso 1 1 calc R . .
H36B H 0.2451 -0.2352 0.2217 0.083 Uiso 1 1 calc R . .
H36C H 0.2760 -0.1788 0.2887 0.083 Uiso 1 1 calc R . .
C37 C 0.4109(3) -0.1624(3) 0.2552(3) 0.0580(12) Uani 1 1 d . . .
H37A H 0.4276 -0.2117 0.2844 0.070 Uiso 1 1 calc R . .
H37B H 0.3930 -0.1175 0.2885 0.070 Uiso 1 1 calc R . .
H37C H 0.4509 -0.1396 0.2257 0.070 Uiso 1 1 calc R . .
C38 C 0.3773(5) -0.2638(4) 0.1537(4) 0.113(3) Uani 1 1 d . . .
H38A H 0.3877 -0.3145 0.1841 0.136 Uiso 1 1 calc R . .
H38B H 0.4215 -0.2448 0.1289 0.136 Uiso 1 1 calc R . .
H38C H 0.3409 -0.2785 0.1165 0.136 Uiso 1 1 calc R . .
C39 C -0.0835(4) 0.0383(5) -0.1400(4) 0.088(2) Uani 1 1 d . . .
C40 C -0.0813(4) 0.1323(5) -0.1285(4) 0.0851(17) Uani 1 1 d . . .
H40A H -0.1218 0.1592 -0.1545 0.102 Uiso 1 1 calc R . .
H40B H -0.0359 0.1553 -0.1479 0.102 Uiso 1 1 calc R . .
H40C H -0.0848 0.1450 -0.0755 0.102 Uiso 1 1 calc R . .
C41 C -0.0255(5) -0.0138(5) -0.1042(5) 0.107(3) Uani 1 1 d . . .
H41A H -0.0327 -0.0748 -0.1157 0.128 Uiso 1 1 calc R . .
H41B H -0.0272 -0.0055 -0.0505 0.128 Uiso 1 1 calc R . .
H41C H 0.0216 0.0048 -0.1229 0.128 Uiso 1 1 calc R . .
C42 C 0.0850(5) -0.1032(6) 0.2894(4) 0.102(3) Uani 1 1 d . . .
C43 C 0.1319(5) -0.0363(6) 0.3201(6) 0.122(3) Uani 1 1 d . . .
H43A H 0.1706 -0.0235 0.2849 0.147 Uiso 1 1 calc R . .
H43B H 0.1529 -0.0566 0.3667 0.147 Uiso 1 1 calc R . .
H43C H 0.1037 0.0160 0.3293 0.147 Uiso 1 1 calc R . .
C44 C 0.0238(4) -0.1320(7) 0.3344(4) 0.110(3) Uani 1 1 d . . .
H44A H -0.0027 -0.1769 0.3077 0.132 Uiso 1 1 calc R . .
H44B H -0.0083 -0.0832 0.3441 0.132 Uiso 1 1 calc R . .
H44C H 0.0415 -0.1552 0.3815 0.132 Uiso 1 1 calc R . .
C45 C 0.1593(9) 0.5537(9) 0.0863(9) 0.080(4) Uani 0.50 1 d P . .
C46 C 0.1858(9) 0.4802(11) 0.0896(7) 0.100(5) Uani 0.50 1 d P . .
H46A H 0.1478 0.4373 0.0828 0.120 Uiso 0.50 1 calc PR . .
H46B H 0.2085 0.4720 0.1381 0.120 Uiso 0.50 1 calc PR . .
H46C H 0.2221 0.4736 0.0506 0.120 Uiso 0.50 1 calc PR . .
C47 C 0.1902(16) 0.6141(17) 0.0974(11) 0.168(10) Uani 0.50 1 d P . .
H47A H 0.1574 0.6636 0.0959 0.202 Uiso 0.50 1 calc PR . .
H47B H 0.2277 0.6212 0.0597 0.202 Uiso 0.50 1 calc PR . .
H47C H 0.2126 0.6106 0.1465 0.202 Uiso 0.50 1 calc PR . .
C48 C 0.0412(13) 0.2717(16) 0.4215(19) 0.139(11) Uani 0.50 1 d P . .
C49 C 0.0479(14) 0.2183(17) 0.3637(16) 0.170(12) Uani 0.50 1 d P . .
H49A H 0.0983 0.2168 0.3477 0.204 Uiso 0.50 1 calc PR . .
H49B H 0.0176 0.2386 0.3229 0.204 Uiso 0.50 1 calc PR . .
H49C H 0.0327 0.1603 0.3783 0.204 Uiso 0.50 1 calc PR . .
C50 C -0.0247(10) 0.2722(12) 0.4417(9) 0.117(6) Uani 0.50 1 d P . .
H50A H -0.0305 0.3105 0.4844 0.140 Uiso 0.50 1 calc PR . .
H50B H -0.0393 0.2137 0.4554 0.140 Uiso 0.50 1 calc PR . .
H50C H -0.0549 0.2926 0.4008 0.140 Uiso 0.50 1 calc PR . .

loop_
_atom_site_aniso_label
_atom_site_aniso_U_11
_atom_site_aniso_U_22
_atom_site_aniso_U_33
_atom_site_aniso_U_23
_atom_site_aniso_U_13
_atom_site_aniso_U_12
Ru1 0.02174(11) 0.03469(12) 0.03318(12) 0.00154(12) -0.00275(11) 0.00163(11)
O1 0.177(7) 0.148(6) 0.212(8) -0.063(6) -0.070(7) -0.046(6)
O2 0.199(7) 0.187(7) 0.100(4) 0.044(5) 0.007(4) 0.093(6)
O3 0.139(12) 0.226(18) 0.203(16) -0.074(14) -0.060(12) 0.093(13)
O4 0.21(2) 0.21(2) 0.24(2) -0.019(18) 0.05(2) 0.056(18)
N1 0.0264(15) 0.057(2) 0.061(2) 0.013(2) -0.0004(17) 0.0000(14)
N2 0.057(2) 0.055(2) 0.0402(19) -0.0056(17) -0.0065(17) 0.0031(18)
N3 0.0258(13) 0.0387(15) 0.0300(16) 0.0019(12) -0.0023(11) -0.0007(11)
N4 0.0280(14) 0.0337(15) 0.0329(15) 0.0026(12) -0.0014(12) 0.0002(11)
N5 0.0271(14) 0.0381(16) 0.0368(16) -0.0003(13) -0.0032(12) 0.0052(12)
N6 0.0247(13) 0.0374(16) 0.0309(14) -0.0020(13) -0.0015(12) 0.0007(12)
C1 0.0252(17) 0.0436(19) 0.037(2) 0.0039(15) -0.0060(13) 0.0058(14)
C2 0.0300(18) 0.0341(18) 0.046(2) 0.0070(16) 0.0010(15) 0.0012(14)
C3 0.0241(16) 0.043(2) 0.047(2) 0.0108(17) -0.0008(15) 0.0000(15)
C4 0.0291(16) 0.045(2) 0.046(2) 0.0124(17) 0.0000(16) -0.0022(15)
C5 0.0279(16) 0.037(2) 0.046(2) 0.0084(16) -0.0017(15) 0.0028(14)
C6 0.0226(14) 0.0386(17) 0.0450(18) 0.0077(18) -0.0001(16) 0.0016(13)
C7 0.0238(15) 0.0346(17) 0.0319(16) 0.0014(13) -0.0045(12) -0.0011(13)
C8 0.0232(15) 0.0351(17) 0.0344(18) 0.0039(13) -0.0008(13) -0.0019(13)
C9 0.0259(16) 0.040(2) 0.043(2) 0.0059(16) -0.0016(14) 0.0008(14)
C10 0.0340(19) 0.039(2) 0.043(2) 0.0086(17) 0.0000(16) -0.0035(16)
C11 0.0320(19) 0.042(2) 0.053(2) 0.0163(19) 0.0021(17) -0.0035(16)
C12 0.0285(18) 0.040(2) 0.052(2) 0.0091(18) -0.0021(16) 0.0045(16)
C13 0.045(2) 0.0386(19) 0.045(2) -0.0044(16) -0.0115(18) 0.0091(17)
C14 0.060(3) 0.038(2) 0.044(2) -0.0106(18) -0.008(2) 0.0091(19)
C15 0.037(2) 0.0375(19) 0.042(2) -0.0042(16) 0.0010(16) -0.0018(16)
C16 0.0350(17) 0.0377(18) 0.0353(16) -0.0003(13) 0.0013(15) 0.0040(16)
C17 0.0253(14) 0.0355(17) 0.0374(17) 0.0055(16) 0.0030(12) 0.0021(15)
C18 0.0242(16) 0.0354(17) 0.0313(16) -0.0010(14) 0.0026(13) 0.0022(13)
C19 0.034(2) 0.0386(18) 0.0340(17) 0.0037(15) 0.0009(14) 0.0041(15)
C20 0.0368(17) 0.0380(19) 0.0392(18) 0.0034(18) 0.0025(14) 0.0055(17)
C21 0.045(2) 0.0371(17) 0.0431(18) -0.0016(18) -0.0040(15) 0.0074(19)
C22 0.040(2) 0.0367(18) 0.0389(19) -0.0049(14) -0.0058(15) 0.0052(15)
C23 0.0297(19) 0.047(2) 0.075(3) 0.023(2) 0.0003(19) 0.0034(17)
C24 0.055(3) 0.079(3) 0.072(3) 0.018(3) -0.020(2) 0.020(3)
C25 0.044(3) 0.094(5) 0.180(8) 0.101(5) 0.014(4) 0.015(3)
C26 0.043(2) 0.049(2) 0.093(4) 0.009(3) -0.003(2) 0.012(2)
C27 0.0322(19) 0.049(2) 0.062(3) 0.019(2) 0.0080(19) 0.0004(17)
C28 0.032(2) 0.079(4) 0.078(3) 0.015(3) 0.001(2) -0.012(2)
C29 0.058(3) 0.067(3) 0.066(3) 0.008(2) 0.027(2) 0.006(2)
C30 0.041(2) 0.068(3) 0.081(4) 0.032(3) 0.013(2) -0.001(2)
C31 0.063(3) 0.044(2) 0.036(2) -0.0042(17) -0.0020(19) -0.003(2)
C32 0.088(4) 0.047(2) 0.063(3) -0.013(2) -0.013(3) -0.009(3)
C33 0.132(6) 0.062(3) 0.041(2) -0.002(2) 0.012(3) -0.023(4)
C34 0.065(3) 0.110(5) 0.058(3) -0.025(3) -0.021(3) 0.008(3)
C35 0.066(3) 0.040(2) 0.043(2) 0.0039(18) -0.002(2) 0.015(2)
C36 0.078(3) 0.064(3) 0.065(3) 0.026(2) -0.017(3) -0.012(3)
C37 0.051(3) 0.060(3) 0.063(3) 0.021(2) -0.005(2) 0.013(2)
C38 0.209(9) 0.061(4) 0.070(4) -0.009(3) -0.025(5) 0.074(5)
C39 0.097(5) 0.084(5) 0.084(5) -0.016(4) -0.012(4) -0.010(4)
C40 0.092(4) 0.087(4) 0.077(4) 0.002(4) -0.002(3) -0.010(4)
C41 0.128(7) 0.075(5) 0.117(6) -0.018(4) 0.003(5) 0.000(5)
C42 0.105(5) 0.128(7) 0.074(4) 0.043(5) -0.002(4) 0.046(5)
C43 0.099(6) 0.141(8) 0.127(7) 0.031(6) -0.001(6) -0.023(6)
C44 0.092(5) 0.142(7) 0.096(5) 0.021(6) -0.014(4) 0.004(6)
C45 0.096(10) 0.058(7) 0.087(9) 0.008(7) -0.032(8) -0.018(7)
C46 0.121(12) 0.122(12) 0.057(7) -0.011(7) 0.009(7) 0.052(10)
C47 0.23(3) 0.18(2) 0.089(12) 0.028(16) -0.010(15) 0.05(2)
C48 0.104(16) 0.113(16) 0.20(3) 0.055(17) -0.050(18) -0.058(14)
C49 0.14(2) 0.13(2) 0.23(3) 0.05(2) -0.08(2) -0.021(17)
C50 0.126(14) 0.134(14) 0.089(10) 0.034(10) 0.045(10) -0.009(12)

loop_
_atom_type_symbol
_atom_type_description
_atom_type_scat_dispersion_real
_atom_type_scat_dispersion_imag
_atom_type_scat_source
C C 0.0033 0.0016 'International Tables Vol C Tables 4.2.6.8 and 6.1.1.4'
H H 0.0000 0.0000 'International Tables Vol C Tables 4.2.6.8 and 6.1.1.4'
N N 0.0061 0.0033 'International Tables Vol C Tables 4.2.6.8 and 6.1.1.4'
O O 0.0106 0.0060 'International Tables Vol C Tables 4.2.6.8 and 6.1.1.4'
Ru Ru -1.2594 0.8363 'International Tables Vol C Tables 4.2.6.8 and 6.1.1.4'

loop_
_geom_angle_atom_site_label_1
_geom_angle_atom_site_label_2
_geom_angle_atom_site_label_3
_geom_angle
_geom_angle_site_symmetry_1
_geom_angle_site_symmetry_3
_geom_angle_publ_flag
C1 Ru1 C2 92.78(15) . . ?
C1 Ru1 N6 91.84(13) . . ?
C2 Ru1 N6 95.06(13) . . ?
C1 Ru1 N3 94.17(13) . . ?
C2 Ru1 N3 89.33(13) . . ?
N6 Ru1 N3 172.38(12) . . ?
C1 Ru1 N5 88.98(13) . . ?
C2 Ru1 N5 172.55(14) . . ?
N6 Ru1 N5 77.65(12) . . ?
N3 Ru1 N5 97.76(12) . . ?
C1 Ru1 N4 171.31(13) . . ?
C2 Ru1 N4 90.43(13) . . ?
N6 Ru1 N4 95.93(11) . . ?
N3 Ru1 N4 77.79(11) . . ?
N5 Ru1 N4 88.86(12) . . ?
C3 N3 C7 117.4(3) . . ?
C3 N3 Ru1 125.1(2) . . ?
C7 N3 Ru1 117.4(2) . . ?
C12 N4 C8 118.1(3) . . ?
C12 N4 Ru1 126.6(2) . . ?
C8 N4 Ru1 115.3(2) . . ?
C13 N5 C17 117.8(3) . . ?
C13 N5 Ru1 126.2(3) . . ?
C17 N5 Ru1 115.9(2) . . ?
C22 N6 C18 116.6(3) . . ?
C22 N6 Ru1 126.0(2) . . ?
C18 N6 Ru1 117.4(2) . . ?
N1 C1 Ru1 173.9(4) . . ?
N2 C2 Ru1 176.1(3) . . ?
N3 C3 C4 123.0(3) . . ?
N3 C3 H3 118.5 . . ?
C4 C3 H3 118.5 . . ?
C3 C4 C5 120.4(3) . . ?
C3 C4 H4 119.8 . . ?
C5 C4 H4 119.8 . . ?
C4 C5 C6 116.8(3) . . ?
C4 C5 C23 122.6(3) . . ?
C6 C5 C23 120.6(3) . . ?
C7 C6 C5 120.6(3) . . ?
C7 C6 H6 119.7 . . ?
C5 C6 H6 119.7 . . ?
N3 C7 C6 121.9(3) . . ?
N3 C7 C8 114.5(3) . . ?
C6 C7 C8 123.6(3) . . ?
N4 C8 C9 121.7(3) . . ?
N4 C8 C7 114.9(3) . . ?
C9 C8 C7 123.4(3) . . ?
C8 C9 C10 120.0(3) . . ?
C8 C9 H9 120.0 . . ?
C10 C9 H9 120.0 . . ?
C11 C10 C9 116.7(3) . . ?
C11 C10 C27 123.6(4) . . ?
C9 C10 C27 119.7(3) . . ?
C10 C11 C12 120.6(4) . . ?
C10 C11 H11 119.7 . . ?
C12 C11 H11 119.7 . . ?
N4 C12 C11 123.0(4) . . ?
N4 C12 H12 118.5 . . ?
C11 C12 H12 118.5 . . ?
N5 C13 C14 122.8(4) . . ?
N5 C13 H13 118.6 . . ?
C14 C13 H13 118.6 . . ?
C15 C14 C13 120.4(4) . . ?
C15 C14 H14 119.8 . . ?
C13 C14 H14 119.8 . . ?
C14 C15 C16 116.6(4) . . ?
C14 C15 C31 123.5(4) . . ?
C16 C15 C31 119.9(4) . . ?
C17 C16 C15 120.6(3) . . ?
C17 C16 H16 119.7 . . ?
C15 C16 H16 119.7 . . ?
N5 C17 C16 121.8(4) . . ?
N5 C17 C18 115.1(3) . . ?
C16 C17 C18 123.1(3) . . ?
N6 C18 C19 122.1(3) . . ?
N6 C18 C17 113.6(3) . . ?
C19 C18 C17 124.2(3) . . ?
C18 C19 C20 121.0(3) . . ?
C18 C19 H19 119.5 . . ?
C20 C19 H19 119.5 . . ?
C19 C20 C21 115.9(4) . . ?
C19 C20 C35 121.5(3) . . ?
C21 C20 C35 122.5(4) . . ?
C22 C21 C20 120.7(4) . . ?
C22 C21 H21 119.7 . . ?
C20 C21 H21 119.7 . . ?
N6 C22 C21 123.6(3) . . ?
N6 C22 H22 118.2 . . ?
C21 C22 H22 118.2 . . ?
C26 C23 C24 108.8(4) . . ?
C26 C23 C25 108.5(5) . . ?
C24 C23 C25 108.9(5) . . ?
C26 C23 C5 110.1(4) . . ?
C24 C23 C5 109.2(4) . . ?
C25 C23 C5 111.3(4) . . ?
C23 C24 H24A 109.5 . . ?
C23 C24 H24B 109.5 . . ?
H24A C24 H24B 109.5 . . ?
C23 C24 H24C 109.5 . . ?
H24A C24 H24C 109.5 . . ?
H24B C24 H24C 109.5 . . ?
C23 C25 H25A 109.5 . . ?
C23 C25 H25B 109.5 . . ?
H25A C25 H25B 109.5 . . ?
C23 C25 H25C 109.5 . . ?
H25A C25 H25C 109.5 . . ?
H25B C25 H25C 109.5 . . ?
C23 C26 H26A 109.5 . . ?
C23 C26 H26B 109.5 . . ?
H26A C26 H26B 109.5 . . ?
C23 C26 H26C 109.5 . . ?
H26A C26 H26C 109.5 . . ?
H26B C26 H26C 109.5 . . ?
C28 C27 C29 108.7(4) . . ?
C28 C27 C10 109.4(4) . . ?
C29 C27 C10 109.9(4) . . ?
C28 C27 C30 108.7(4) . . ?
C29 C27 C30 108.5(4) . . ?
C10 C27 C30 111.6(3) . . ?
C27 C28 H28A 109.5 . . ?
C27 C28 H28B 109.5 . . ?
H28A C28 H28B 109.5 . . ?
C27 C28 H28C 109.5 . . ?
H28A C28 H28C 109.5 . . ?
H28B C28 H28C 109.5 . . ?
C27 C29 H29A 109.5 . . ?
C27 C29 H29B 109.5 . . ?
H29A C29 H29B 109.5 . . ?
C27 C29 H29C 109.5 . . ?
H29A C29 H29C 109.5 . . ?
H29B C29 H29C 109.5 . . ?
C27 C30 H30A 109.5 . . ?
C27 C30 H30B 109.5 . . ?
H30A C30 H30B 109.5 . . ?
C27 C30 H30C 109.5 . . ?
H30A C30 H30C 109.5 . . ?
H30B C30 H30C 109.5 . . ?
C33 C31 C32 108.7(4) . . ?
C33 C31 C15 110.5(4) . . ?
C32 C31 C15 111.4(4) . . ?
C33 C31 C34 111.1(5) . . ?
C32 C31 C34 107.3(5) . . ?
C15 C31 C34 107.8(4) . . ?
C31 C32 H32A 109.5 . . ?
C31 C32 H32B 109.5 . . ?
H32A C32 H32B 109.5 . . ?
C31 C32 H32C 109.5 . . ?
H32A C32 H32C 109.5 . . ?
H32B C32 H32C 109.5 . . ?
C31 C33 H33A 109.5 . . ?
C31 C33 H33B 109.5 . . ?
H33A C33 H33B 109.5 . . ?
C31 C33 H33C 109.5 . . ?
H33A C33 H33C 109.5 . . ?
H33B C33 H33C 109.5 . . ?
C31 C34 H34A 109.5 . . ?
C31 C34 H34B 109.5 . . ?
H34A C34 H34B 109.5 . . ?
C31 C34 H34C 109.5 . . ?
H34A C34 H34C 109.5 . . ?
H34B C34 H34C 109.5 . . ?
C38 C35 C20 112.1(4) . . ?
C38 C35 C36 111.3(5) . . ?
C20 C35 C36 107.1(4) . . ?
C38 C35 C37 108.4(5) . . ?
C20 C35 C37 111.2(4) . . ?
C36 C35 C37 106.6(4) . . ?
C35 C36 H36A 109.5 . . ?
C35 C36 H36B 109.5 . . ?
H36A C36 H36B 109.5 . . ?
C35 C36 H36C 109.5 . . ?
H36A C36 H36C 109.5 . . ?
H36B C36 H36C 109.5 . . ?
C35 C37 H37A 109.5 . . ?
C35 C37 H37B 109.5 . . ?
H37A C37 H37B 109.5 . . ?
C35 C37 H37C 109.5 . . ?
H37A C37 H37C 109.5 . . ?
H37B C37 H37C 109.5 . . ?
C35 C38 H38A 109.5 . . ?
C35 C38 H38B 109.5 . . ?
H38A C38 H38B 109.5 . . ?
C35 C38 H38C 109.5 . . ?
H38A C38 H38C 109.5 . . ?
H38B C38 H38C 109.5 . . ?
O1 C39 C40 119.2(8) . . ?
O1 C39 C41 123.7(8) . . ?
C40 C39 C41 117.1(6) . . ?
C39 C40 H40A 109.5 . . ?
C39 C40 H40B 109.5 . . ?
H40A C40 H40B 109.5 . . ?
C39 C40 H40C 109.5 . . ?
H40A C40 H40C 109.5 . . ?
H40B C40 H40C 109.5 . . ?
C39 C41 H41A 109.5 . . ?
C39 C41 H41B 109.5 . . ?
H41A C41 H41B 109.5 . . ?
C39 C41 H41C 109.5 . . ?
H41A C41 H41C 109.5 . . ?
H41B C41 H41C 109.5 . . ?
O2 C42 C43 123.2(9) . . ?
O2 C42 C44 118.9(10) . . ?
C43 C42 C44 117.8(8) . . ?
C42 C43 H43A 109.5 . . ?
C42 C43 H43B 109.5 . . ?
H43A C43 H43B 109.5 . . ?
C42 C43 H43C 109.5 . . ?
H43A C43 H43C 109.5 . . ?
H43B C43 H43C 109.5 . . ?
C42 C44 H44A 109.5 . . ?
C42 C44 H44B 109.5 . . ?
H44A C44 H44B 109.5 . . ?
C42 C44 H44C 109.5 . . ?
H44A C44 H44C 109.5 . . ?
H44B C44 H44C 109.5 . . ?
C47 C45 O3 97(2) . . ?
C47 C45 C46 124(2) . . ?
O3 C45 C46 138.0(18) . . ?
C45 C46 H46A 109.5 . . ?
C45 C46 H46B 109.5 . . ?
H46A C46 H46B 109.5 . . ?
C45 C46 H46C 109.5 . . ?
H46A C46 H46C 109.5 . . ?
H46B C46 H46C 109.5 . . ?
C45 C47 H47A 109.5 . . ?
C45 C47 H47B 109.5 . . ?
H47A C47 H47B 109.5 . . ?
C45 C47 H47C 109.5 . . ?
H47A C47 H47C 109.5 . . ?
H47B C47 H47C 109.5 . . ?
O4 C48 C50 139(4) . . ?
O4 C48 C49 112(4) . . ?
C50 C48 C49 108(2) . . ?
C48 C49 H49A 109.5 . . ?
C48 C49 H49B 109.5 . . ?
H49A C49 H49B 109.5 . . ?
C48 C49 H49C 109.5 . . ?
H49A C49 H49C 109.5 . . ?
H49B C49 H49C 109.5 . . ?
C48 C50 H50A 109.5 . . ?
C48 C50 H50B 109.5 . . ?
H50A C50 H50B 109.5 . . ?
C48 C50 H50C 109.5 . . ?
H50A C50 H50C 109.5 . . ?
H50B C50 H50C 109.5 . . ?

loop_
_geom_bond_atom_site_label_1
_geom_bond_atom_site_label_2
_geom_bond_distance
_geom_bond_site_symmetry_2
_geom_bond_publ_flag
Ru1 C1 2.004(3) . ?
Ru1 C2 2.004(4) . ?
Ru1 N6 2.053(3) . ?
Ru1 N3 2.054(3) . ?
Ru1 N5 2.095(3) . ?
Ru1 N4 2.103(3) . ?
O1 C39 1.219(9) . ?
O2 C42 1.249(10) . ?
O3 C45 1.23(2) . ?
O4 C48 1.03(3) . ?
N1 C1 1.157(5) . ?
N2 C2 1.161(5) . ?
N3 C3 1.346(5) . ?
N3 C7 1.362(4) . ?
N4 C12 1.326(5) . ?
N4 C8 1.366(4) . ?
N5 C13 1.341(5) . ?
N5 C17 1.354(5) . ?
N6 C22 1.341(5) . ?
N6 C18 1.370(4) . ?
C3 C4 1.383(5) . ?
C3 H3 0.9500 . ?
C4 C5 1.390(5) . ?
C4 H4 0.9500 . ?
C5 C6 1.391(5) . ?
C5 C23 1.528(5) . ?
C6 C7 1.390(5) . ?
C6 H6 0.9500 . ?
C7 C8 1.469(5) . ?
C8 C9 1.397(5) . ?
C9 C10 1.408(5) . ?
C9 H9 0.9500 . ?
C10 C11 1.383(6) . ?
C10 C27 1.530(6) . ?
C11 C12 1.391(5) . ?
C11 H11 0.9500 . ?
C12 H12 0.9500 . ?
C13 C14 1.393(6) . ?
C13 H13 0.9500 . ?
C14 C15 1.377(6) . ?
C14 H14 0.9500 . ?
C15 C16 1.400(5) . ?
C15 C31 1.534(6) . ?
C16 C17 1.390(5) . ?
C16 H16 0.9500 . ?
C17 C18 1.475(5) . ?
C18 C19 1.383(5) . ?
C19 C20 1.390(5) . ?
C19 H19 0.9500 . ?
C20 C21 1.399(5) . ?
C20 C35 1.521(6) . ?
C21 C22 1.370(5) . ?
C21 H21 0.9500 . ?
C22 H22 0.9500 . ?
C23 C26 1.514(7) . ?
C23 C24 1.520(7) . ?
C23 C25 1.525(7) . ?
C24 H24A 0.9800 . ?
C24 H24B 0.9800 . ?
C24 H24C 0.9800 . ?
C25 H25A 0.9800 . ?
C25 H25B 0.9800 . ?
C25 H25C 0.9800 . ?
C26 H26A 0.9800 . ?
C26 H26B 0.9800 . ?
C26 H26C 0.9800 . ?
C27 C28 1.509(7) . ?
C27 C29 1.525(7) . ?
C27 C30 1.539(6) . ?
C28 H28A 0.9800 . ?
C28 H28B 0.9800 . ?
C28 H28C 0.9800 . ?
C29 H29A 0.9800 . ?
C29 H29B 0.9800 . ?
C29 H29C 0.9800 . ?
C30 H30A 0.9800 . ?
C30 H30B 0.9800 . ?
C30 H30C 0.9800 . ?
C31 C33 1.503(6) . ?
C31 C32 1.532(6) . ?
C31 C34 1.541(7) . ?
C32 H32A 0.9800 . ?
C32 H32B 0.9800 . ?
C32 H32C 0.9800 . ?
C33 H33A 0.9800 . ?
C33 H33B 0.9800 . ?
C33 H33C 0.9800 . ?
C34 H34A 0.9800 . ?
C34 H34B 0.9800 . ?
C34 H34C 0.9800 . ?
C35 C38 1.519(7) . ?
C35 C36 1.529(7) . ?
C35 C37 1.558(7) . ?
C36 H36A 0.9800 . ?
C36 H36B 0.9800 . ?
C36 H36C 0.9800 . ?
C37 H37A 0.9800 . ?
C37 H37B 0.9800 . ?
C37 H37C 0.9800 . ?
C38 H38A 0.9800 . ?
C38 H38B 0.9800 . ?
C38 H38C 0.9800 . ?
C39 C40 1.476(10) . ?
C39 C41 1.493(11) . ?
C40 H40A 0.9800 . ?
C40 H40B 0.9800 . ?
C40 H40C 0.9800 . ?
C41 H41A 0.9800 . ?
C41 H41B 0.9800 . ?
C41 H41C 0.9800 . ?
C42 C43 1.466(12) . ?
C42 C44 1.466(11) . ?
C43 H43A 0.9800 . ?
C43 H43B 0.9800 . ?
C43 H43C 0.9800 . ?
C44 H44A 0.9800 . ?
C44 H44B 0.9800 . ?
C44 H44C 0.9800 . ?
C45 C47 1.12(3) . ?
C45 C46 1.244(19) . ?
C46 H46A 0.9800 . ?
C46 H46B 0.9800 . ?
C46 H46C 0.9800 . ?
C47 H47A 0.9800 . ?
C47 H47B 0.9800 . ?
C47 H47C 0.9800 . ?
C48 C50 1.28(3) . ?
C48 C49 1.34(4) . ?
C49 H49A 0.9800 . ?
C49 H49B 0.9800 . ?
C49 H49C 0.9800 . ?
C50 H50A 0.9800 . ?
C50 H50B 0.9800 . ?
C50 H50C 0.9800 . ?

loop_
_geom_torsion_atom_site_label_1
_geom_torsion_atom_site_label_2
_geom_torsion_atom_site_label_3
_geom_torsion_atom_site_label_4
_geom_torsion
_geom_torsion_site_symmetry_1
_geom_torsion_site_symmetry_2
_geom_torsion_site_symmetry_3
_geom_torsion_site_symmetry_4
_geom_torsion_publ_flag
C1 Ru1 N3 C3 7.2(3) . . . . ?
C2 Ru1 N3 C3 -85.5(3) . . . . ?
N6 Ru1 N3 C3 149.2(8) . . . . ?
N5 Ru1 N3 C3 96.8(3) . . . . ?
N4 Ru1 N3 C3 -176.1(3) . . . . ?
C1 Ru1 N3 C7 -176.2(3) . . . . ?
C2 Ru1 N3 C7 91.0(3) . . . . ?
N6 Ru1 N3 C7 -34.3(10) . . . . ?
N5 Ru1 N3 C7 -86.7(3) . . . . ?
N4 Ru1 N3 C7 0.5(3) . . . . ?
C1 Ru1 N4 C12 -156.8(8) . . . . ?
C2 Ru1 N4 C12 91.5(3) . . . . ?
N6 Ru1 N4 C12 -3.7(3) . . . . ?
N3 Ru1 N4 C12 -179.3(3) . . . . ?
N5 Ru1 N4 C12 -81.1(3) . . . . ?
C1 Ru1 N4 C8 19.9(10) . . . . ?
C2 Ru1 N4 C8 -91.8(3) . . . . ?
N6 Ru1 N4 C8 173.1(2) . . . . ?
N3 Ru1 N4 C8 -2.6(2) . . . . ?
N5 Ru1 N4 C8 95.6(3) . . . . ?
C1 Ru1 N5 C13 82.1(3) . . . . ?
C2 Ru1 N5 C13 -174.1(9) . . . . ?
N6 Ru1 N5 C13 174.2(3) . . . . ?
N3 Ru1 N5 C13 -11.9(3) . . . . ?
N4 Ru1 N5 C13 -89.4(3) . . . . ?
C1 Ru1 N5 C17 -93.6(3) . . . . ?
C2 Ru1 N5 C17 10.1(12) . . . . ?
N6 Ru1 N5 C17 -1.5(2) . . . . ?
N3 Ru1 N5 C17 172.3(2) . . . . ?
N4 Ru1 N5 C17 94.8(3) . . . . ?
C1 Ru1 N6 C22 -89.1(3) . . . . ?
C2 Ru1 N6 C22 3.8(3) . . . . ?
N3 Ru1 N6 C22 128.8(8) . . . . ?
N5 Ru1 N6 C22 -177.7(3) . . . . ?
N4 Ru1 N6 C22 94.8(3) . . . . ?
C1 Ru1 N6 C18 93.3(3) . . . . ?
C2 Ru1 N6 C18 -173.7(3) . . . . ?
N3 Ru1 N6 C18 -48.7(10) . . . . ?
N5 Ru1 N6 C18 4.8(2) . . . . ?
N4 Ru1 N6 C18 -82.8(3) . . . . ?
C2 Ru1 C1 N1 142(3) . . . . ?
N6 Ru1 C1 N1 -123(3) . . . . ?
N3 Ru1 C1 N1 52(3) . . . . ?
N5 Ru1 C1 N1 -45(3) . . . . ?
N4 Ru1 C1 N1 30(4) . . . . ?
C1 Ru1 C2 N2 142(5) . . . . ?
N6 Ru1 C2 N2 50(5) . . . . ?
N3 Ru1 C2 N2 -123(5) . . . . ?
N5 Ru1 C2 N2 39(6) . . . . ?
N4 Ru1 C2 N2 -46(5) . . . . ?
C7 N3 C3 C4 0.1(6) . . . . ?
Ru1 N3 C3 C4 176.6(3) . . . . ?
N3 C3 C4 C5 -0.3(7) . . . . ?
C3 C4 C5 C6 0.4(6) . . . . ?
C3 C4 C5 C23 -176.5(4) . . . . ?
C4 C5 C6 C7 -0.2(6) . . . . ?
C23 C5 C6 C7 176.7(4) . . . . ?
C3 N3 C7 C6 0.1(5) . . . . ?
Ru1 N3 C7 C6 -176.7(3) . . . . ?
C3 N3 C7 C8 178.4(3) . . . . ?
Ru1 N3 C7 C8 1.6(4) . . . . ?
C5 C6 C7 N3 -0.1(6) . . . . ?
C5 C6 C7 C8 -178.2(4) . . . . ?
C12 N4 C8 C9 2.4(5) . . . . ?
Ru1 N4 C8 C9 -174.6(3) . . . . ?
C12 N4 C8 C7 -178.8(3) . . . . ?
Ru1 N4 C8 C7 4.1(4) . . . . ?
N3 C7 C8 N4 -3.8(5) . . . . ?
C6 C7 C8 N4 174.5(3) . . . . ?
N3 C7 C8 C9 175.0(3) . . . . ?
C6 C7 C8 C9 -6.7(6) . . . . ?
N4 C8 C9 C10 -1.2(6) . . . . ?
C7 C8 C9 C10 -179.9(4) . . . . ?
C8 C9 C10 C11 -1.0(6) . . . . ?
C8 C9 C10 C27 -178.9(4) . . . . ?
C9 C10 C11 C12 1.9(6) . . . . ?
C27 C10 C11 C12 179.8(4) . . . . ?
C8 N4 C12 C11 -1.4(6) . . . . ?
Ru1 N4 C12 C11 175.2(3) . . . . ?
C10 C11 C12 N4 -0.7(7) . . . . ?
C17 N5 C13 C14 0.7(6) . . . . ?
Ru1 N5 C13 C14 -175.0(3) . . . . ?
N5 C13 C14 C15 0.7(7) . . . . ?
C13 C14 C15 C16 -3.2(6) . . . . ?
C13 C14 C15 C31 174.9(4) . . . . ?
C14 C15 C16 C17 4.3(6) . . . . ?
C31 C15 C16 C17 -173.9(4) . . . . ?
C13 N5 C17 C16 0.5(5) . . . . ?
Ru1 N5 C17 C16 176.6(3) . . . . ?
C13 N5 C17 C18 -177.8(3) . . . . ?
Ru1 N5 C17 C18 -1.6(4) . . . . ?
C15 C16 C17 N5 -3.1(5) . . . . ?
C15 C16 C17 C18 175.0(3) . . . . ?
C22 N6 C18 C19 -2.6(5) . . . . ?
Ru1 N6 C18 C19 175.2(3) . . . . ?
C22 N6 C18 C17 175.3(3) . . . . ?
Ru1 N6 C18 C17 -7.0(4) . . . . ?
N5 C17 C18 N6 5.5(4) . . . . ?
C16 C17 C18 N6 -172.7(3) . . . . ?
N5 C17 C18 C19 -176.7(3) . . . . ?
C16 C17 C18 C19 5.1(5) . . . . ?
N6 C18 C19 C20 1.9(5) . . . . ?
C17 C18 C19 C20 -175.8(3) . . . . ?
C18 C19 C20 C21 0.2(5) . . . . ?
C18 C19 C20 C35 -177.7(4) . . . . ?
C19 C20 C21 C22 -1.5(5) . . . . ?
C35 C20 C21 C22 176.5(4) . . . . ?
C18 N6 C22 C21 1.3(5) . . . . ?
Ru1 N6 C22 C21 -176.2(3) . . . . ?
C20 C21 C22 N6 0.7(6) . . . . ?
C4 C5 C23 C26 -127.4(4) . . . . ?
C6 C5 C23 C26 55.9(5) . . . . ?
C4 C5 C23 C24 113.3(5) . . . . ?
C6 C5 C23 C24 -63.4(6) . . . . ?
C4 C5 C23 C25 -7.0(7) . . . . ?
C6 C5 C23 C25 176.3(5) . . . . ?
C11 C10 C27 C28 -108.9(5) . . . . ?
C9 C10 C27 C28 68.9(5) . . . . ?
C11 C10 C27 C29 131.8(5) . . . . ?
C9 C10 C27 C29 -50.4(6) . . . . ?
C11 C10 C27 C30 11.4(7) . . . . ?
C9 C10 C27 C30 -170.7(4) . . . . ?
C14 C15 C31 C33 126.8(5) . . . . ?
C16 C15 C31 C33 -55.2(6) . . . . ?
C14 C15 C31 C32 5.9(6) . . . . ?
C16 C15 C31 C32 -176.1(4) . . . . ?
C14 C15 C31 C34 -111.7(5) . . . . ?
C16 C15 C31 C34 66.3(5) . . . . ?
C19 C20 C35 C38 -166.7(5) . . . . ?
C21 C20 C35 C38 15.5(7) . . . . ?
C19 C20 C35 C36 71.0(5) . . . . ?
C21 C20 C35 C36 -106.9(4) . . . . ?
C19 C20 C35 C37 -45.1(5) . . . . ?
C21 C20 C35 C37 137.0(4) . . . . ?
